data_7205065
loop_
_publ_author_name
'Luciawati, Fera'
'Higham, Luke T.'
'Strauss, Christopher R.'
'Scott, Janet L.'

_publ_section_title
;
 Horning-crown diamine complexes and salts: proton transfer mediated by
 solid-state intermolecular hydrogen bonding
;
_journal_issue 1
_journal_name_full CrystEngComm
_journal_page_first 167
_journal_paper_doi 10.1039/c003571h
_journal_volume 13
_journal_year 2011
_chemical_formula_moiety 'C46 H43 O6, C4 H13 N2'
_chemical_formula_sum 'C50 H56 N2 O6'
_chemical_formula_weight 780.97
_chemical_name_common
;
(3,4:10,11:19,20:26,27-tetrabenzo-5,9,21,25-tetraoxa-
tricyclo(27.3.1.113,17) tetratriaconta-
1(32),3,10,13,15,17(34),19,26,29(33),30-decaene-33,34-diol)
butylenediamine hemi-salt
;
_chemical_name_systematic
;
(3,4:10,11:19,20:26,27-tetrabenzo-5,9,21,25-tetraoxa-tricyclo[27.3.1.113,17]
tetratriaconta-1(32),3,10,13,15,17(34),19,26,29(33),30-decaene-33,34-diol)
butylenediamine hemi-salt
;
_space_group_IT_number 2
_space_group_name_Hall '-P 1'
_symmetry_cell_setting triclinic
_symmetry_space_group_name_Hall '-P 1'
_symmetry_space_group_name_H-M 'P -1'
_atom_sites_solution_hydrogens geom
_atom_sites_solution_primary direct
_atom_sites_solution_secondary difmap
_audit_creation_method SHELXL-97
_cell_angle_alpha 64.129(2)
_cell_angle_beta 69.975(2)
_cell_angle_gamma 64.398(2)
_cell_formula_units_Z 2
_cell_length_a 12.7812(5)
_cell_length_b 14.0559(5)
_cell_length_c 14.2325(5)
_cell_measurement_temperature 123(2)
_cell_volume 2037.10(14)
_computing_cell_refinement 'Nonius collect'
_computing_data_collection 'Nonius collect'
_computing_data_reduction 'Nonius collect'
_computing_molecular_graphics X-seed
_computing_publication_material ciftab
_computing_structure_refinement 'SHELXL-97 (Sheldrick, 1997)'
_computing_structure_solution 'SHELXS-97 (Sheldrick, 1990)'
_diffrn_ambient_temperature 123(2)
_diffrn_measured_fraction_theta_full 0.982
_diffrn_measured_fraction_theta_max 0.982
_diffrn_measurement_device_type 'Enraf Nonius Kappa CCD'
_diffrn_measurement_method 'phi and omega scans'
_diffrn_radiation_monochromator graphite
_diffrn_radiation_source 'fine-focus sealed tube'
_diffrn_radiation_type MoK\a
_diffrn_radiation_wavelength 0.71073
_diffrn_reflns_av_R_equivalents 0.0466
_diffrn_reflns_av_sigmaI/netI 0.0837
_diffrn_reflns_limit_h_max 18
_diffrn_reflns_limit_h_min -17
_diffrn_reflns_limit_k_max 18
_diffrn_reflns_limit_k_min -19
_diffrn_reflns_limit_l_max 20
_diffrn_reflns_limit_l_min -20
_diffrn_reflns_number 26266
_diffrn_reflns_theta_full 30.09
_diffrn_reflns_theta_max 30.09
_diffrn_reflns_theta_min 1.93
_exptl_absorpt_coefficient_mu 0.083
_exptl_absorpt_correction_type none
_exptl_crystal_colour colourless
_exptl_crystal_density_diffrn 1.273
_exptl_crystal_density_method 'not measured'
_exptl_crystal_description needles
_exptl_crystal_F_000 836
_exptl_crystal_size_max 0.35
_exptl_crystal_size_mid 0.12
_exptl_crystal_size_min 0.10
_refine_diff_density_max 0.972
_refine_diff_density_min -0.353
_refine_diff_density_rms 0.055
_refine_ls_extinction_method none
_refine_ls_goodness_of_fit_ref 1.016
_refine_ls_hydrogen_treatment mixed
_refine_ls_matrix_type full
_refine_ls_number_parameters 547
_refine_ls_number_reflns 11755
_refine_ls_number_restraints 2
_refine_ls_restrained_S_all 1.016
_refine_ls_R_factor_all 0.1132
_refine_ls_R_factor_gt 0.0579
_refine_ls_shift/su_max 0.000
_refine_ls_shift/su_mean 0.000
_refine_ls_structure_factor_coef Fsqd
_refine_ls_weighting_details 'calc w=1/[\s^2^(Fo^2^)+(0.0536P)^2^+0.2651P] where P=(Fo^2^+2Fc^2^)/3'
_refine_ls_weighting_scheme calc
_refine_ls_wR_factor_gt 0.1182
_refine_ls_wR_factor_ref 0.1420
_reflns_number_gt 6989
_reflns_number_total 11755
_reflns_threshold_expression >2sigma(I)
_cod_data_source_file C003571H.TXT
_cod_data_source_block 2c
_cod_original_cell_volume 2037.10(13)
_cod_database_code 7205065

loop_
_symmetry_equiv_pos_as_xyz
'x, y, z'
'-x, -y, -z'

loop_
_atom_site_label
_atom_site_type_symbol
_atom_site_fract_x
_atom_site_fract_y
_atom_site_fract_z
_atom_site_U_iso_or_equiv
_atom_site_adp_type
_atom_site_occupancy
_atom_site_symmetry_multiplicity
_atom_site_calc_flag
_atom_site_refinement_flags
_atom_site_disorder_assembly
_atom_site_disorder_group
O1 O 0.62765(11) 0.96161(10) 0.06426(9) 0.0251(3) Uani 1 1 d . . .
C1 C 0.70831(15) 0.91891(14) 0.12323(13) 0.0199(4) Uani 1 1 d . . .
O2 O 0.43985(11) 1.29158(10) 0.10142(9) 0.0258(3) Uani 1 1 d . . .
C2 C 0.70509(15) 0.97641(13) 0.18463(13) 0.0197(3) Uani 1 1 d . . .
O3 O 0.81208(11) 0.72165(10) -0.12282(9) 0.0272(3) Uani 1 1 d . . .
C3 C 0.61382(16) 1.09127(14) 0.17594(13) 0.0222(4) Uani 1 1 d . . .
H3A H 0.6113 1.1128 0.2345 0.027 Uiso 1 1 calc R . .
H3B H 0.5351 1.0879 0.1846 0.027 Uiso 1 1 calc R . .
C4 C 0.63881(16) 1.18073(14) 0.07045(13) 0.0213(4) Uani 1 1 d . . .
C5 C 0.54775(16) 1.28118(14) 0.03450(13) 0.0225(4) Uani 1 1 d . . .
C6 C 0.34537(16) 1.39362(14) 0.06695(14) 0.0253(4) Uani 1 1 d . . .
H6A H 0.3217 1.3954 0.0067 0.030 Uiso 1 1 calc R . .
H6B H 0.3713 1.4589 0.0429 0.030 Uiso 1 1 calc R . .
C7 C 0.75711(17) 0.60112(15) -0.15871(15) 0.0278(4) Uani 1 1 d . . .
H7A H 0.7339 0.5949 -0.2149 0.033 Uiso 1 1 calc R . .
H7B H 0.8236 0.5320 -0.1343 0.033 Uiso 1 1 calc R . .
C8 C 0.80022(17) 0.69989(15) -0.20702(14) 0.0268(4) Uani 1 1 d . . .
H8A H 0.8774 0.6829 -0.2555 0.032 Uiso 1 1 calc R . .
H8B H 0.7431 0.7666 -0.2485 0.032 Uiso 1 1 calc R . .
C9 C 0.86979(15) 0.79539(14) -0.14930(14) 0.0233(4) Uani 1 1 d . . .
C10 C 0.87351(15) 0.81696(14) -0.06368(14) 0.0231(4) Uani 1 1 d . . .
C11 C 0.81505(16) 0.76158(14) 0.04871(13) 0.0233(4) Uani 1 1 d . . .
H11A H 0.7362 0.7659 0.0473 0.028 Uiso 1 1 calc R . .
H11B H 0.8632 0.6813 0.0746 0.028 Uiso 1 1 calc R . .
C12 C 0.80151(15) 0.81610(14) 0.12436(13) 0.0209(4) Uani 1 1 d . . .
C13 C 0.88452(16) 0.77392(15) 0.18697(14) 0.0252(4) Uani 1 1 d . . .
H13 H 0.9457 0.7042 0.1885 0.030 Uiso 1 1 calc R . .
C14 C 0.88077(16) 0.83048(15) 0.24726(14) 0.0280(4) Uani 1 1 d . . .
H14 H 0.9389 0.8006 0.2893 0.034 Uiso 1 1 calc R . .
C15 C 0.79047(16) 0.93179(15) 0.24541(14) 0.0246(4) Uani 1 1 d . . .
H15 H 0.7873 0.9712 0.2867 0.030 Uiso 1 1 calc R . .
C16 C 0.75111(17) 1.16762(15) 0.00744(14) 0.0256(4) Uani 1 1 d . . .
H16 H 0.8141 1.1003 0.0304 0.031 Uiso 1 1 calc R . .
C17 C 0.77364(18) 1.25041(16) -0.08813(15) 0.0317(4) Uani 1 1 d . . .
H17 H 0.8513 1.2402 -0.1294 0.038 Uiso 1 1 calc R . .
C18 C 0.68204(19) 1.34776(16) -0.12253(15) 0.0330(5) Uani 1 1 d . . .
H18 H 0.6968 1.4044 -0.1882 0.040 Uiso 1 1 calc R . .
C19 C 0.56887(17) 1.36360(15) -0.06232(14) 0.0279(4) Uani 1 1 d . . .
H19 H 0.5060 1.4303 -0.0869 0.033 Uiso 1 1 calc R . .
C20 C 0.92006(16) 0.84671(15) -0.25260(15) 0.0287(4) Uani 1 1 d . . .
H20 H 0.9136 0.8339 -0.3103 0.034 Uiso 1 1 calc R . .
C21 C 0.97974(17) 0.91671(15) -0.27063(16) 0.0326(5) Uani 1 1 d . . .
H21 H 1.0159 0.9509 -0.3410 0.039 Uiso 1 1 calc R . .
C22 C 0.98737(17) 0.93740(16) -0.18782(17) 0.0344(5) Uani 1 1 d . . .
H22 H 1.0295 0.9847 -0.2006 0.041 Uiso 1 1 calc R . .
C23 C 0.93299(16) 0.88854(15) -0.08525(15) 0.0281(4) Uani 1 1 d . . .
H23 H 0.9367 0.9046 -0.0284 0.034 Uiso 1 1 calc R . .
O1' O 0.61317(11) 0.44318(11) 0.37085(10) 0.0252(3) Uani 1 1 d . . .
H1'O H 0.611(2) 0.498(2) 0.3860(18) 0.053(7) Uiso 1 1 d . . .
C1' C 0.69049(16) 0.42737(13) 0.28130(13) 0.0214(4) Uani 1 1 d . . .
O2' O 0.38029(11) 0.26431(10) 0.42877(10) 0.0285(3) Uani 1 1 d . . .
C2' C 0.66430(15) 0.37742(13) 0.22981(13) 0.0209(4) Uani 1 1 d . . .
O3' O 0.83988(11) 0.52760(10) 0.48425(9) 0.0252(3) Uani 1 1 d . . .
C3' C 0.56034(16) 0.33598(14) 0.27995(14) 0.0232(4) Uani 1 1 d . . .
H3'1 H 0.5394 0.3248 0.2255 0.028 Uiso 1 1 calc R . .
H3'2 H 0.4916 0.3940 0.3047 0.028 Uiso 1 1 calc R . .
C4' C 0.58473(16) 0.22640(14) 0.37357(14) 0.0223(4) Uani 1 1 d . . .
C5' C 0.49134(16) 0.19404(14) 0.44877(14) 0.0248(4) Uani 1 1 d . . .
C6' C 0.28229(16) 0.24233(15) 0.51065(14) 0.0270(4) Uani 1 1 d . . .
H6'1 H 0.2840 0.2515 0.5752 0.032 Uiso 1 1 calc R . .
H6'2 H 0.2860 0.1645 0.5293 0.032 Uiso 1 1 calc R . .
C7' C 0.82898(16) 0.67592(15) 0.53037(15) 0.0267(4) Uani 1 1 d . . .
H7'1 H 0.8337 0.6934 0.5888 0.032 Uiso 1 1 calc R . .
H7'2 H 0.8975 0.6870 0.4726 0.032 Uiso 1 1 calc R . .
C8' C 0.83904(16) 0.55436(15) 0.57069(14) 0.0256(4) Uani 1 1 d . . .
H8'1 H 0.9128 0.5061 0.5990 0.031 Uiso 1 1 calc R . .
H8'2 H 0.7713 0.5413 0.6287 0.031 Uiso 1 1 calc R . .
C9' C 0.85050(15) 0.41864(14) 0.50613(14) 0.0220(4) Uani 1 1 d . . .
C10' C 0.85162(15) 0.39321(14) 0.42136(13) 0.0221(4) Uani 1 1 d . . .
C11' C 0.83497(17) 0.48386(14) 0.31289(14) 0.0250(4) Uani 1 1 d . . .
H11C H 0.7752 0.5543 0.3231 0.030 Uiso 1 1 calc R . .
H11D H 0.9104 0.4983 0.2747 0.030 Uiso 1 1 calc R . .
C12' C 0.79587(16) 0.45106(13) 0.24590(13) 0.0216(4) Uani 1 1 d . . .
C13' C 0.86991(16) 0.43164(14) 0.15332(13) 0.0230(4) Uani 1 1 d . . .
H13' H 0.9406 0.4496 0.1269 0.028 Uiso 1 1 calc R . .
C14' C 0.84277(16) 0.38683(14) 0.09916(13) 0.0234(4) Uani 1 1 d . . .
H14' H 0.8934 0.3758 0.0353 0.028 Uiso 1 1 calc R . .
C15' C 0.74149(16) 0.35822(14) 0.13838(14) 0.0237(4) Uani 1 1 d . . .
H15' H 0.7243 0.3250 0.1024 0.028 Uiso 1 1 calc R . .
C16' C 0.69884(17) 0.15566(15) 0.38734(15) 0.0263(4) Uani 1 1 d . . .
H16' H 0.7639 0.1753 0.3366 0.032 Uiso 1 1 calc R . .
C17' C 0.71990(17) 0.05656(15) 0.47391(15) 0.0296(4) Uani 1 1 d . . .
H17' H 0.7986 0.0090 0.4819 0.036 Uiso 1 1 calc R . .
C18' C 0.62641(18) 0.02787(15) 0.54766(16) 0.0326(5) Uani 1 1 d . . .
H18' H 0.6406 -0.0395 0.6071 0.039 Uiso 1 1 calc R . .
C19' C 0.51181(18) 0.09608(15) 0.53619(15) 0.0313(4) Uani 1 1 d . . .
H19' H 0.4473 0.0761 0.5878 0.038 Uiso 1 1 calc R . .
C20' C 0.85971(16) 0.33669(15) 0.60619(14) 0.0262(4) Uani 1 1 d . . .
H20' H 0.8570 0.3554 0.6638 0.031 Uiso 1 1 calc R . .
C21' C 0.87280(16) 0.22813(16) 0.62221(15) 0.0296(4) Uani 1 1 d . . .
H21' H 0.8790 0.1724 0.6907 0.036 Uiso 1 1 calc R . .
C22' C 0.87687(18) 0.20103(15) 0.53901(15) 0.0319(5) Uani 1 1 d . . .
H22' H 0.8872 0.1262 0.5494 0.038 Uiso 1 1 calc R . .
C23' C 0.86588(16) 0.28324(15) 0.43990(15) 0.0270(4) Uani 1 1 d . . .
H23' H 0.8682 0.2638 0.3830 0.032 Uiso 1 1 calc R . .
N1 N 0.39411(15) 1.02497(14) 0.11759(13) 0.0289(4) Uani 1 1 d . . .
H1NA H 0.489(2) 1.003(2) 0.1057(18) 0.056(7) Uiso 1 1 d . . .
H1NB H 0.377(2) 1.039(2) 0.046(2) 0.063(7) Uiso 1 1 d . . .
H1NC H 0.3567(19) 1.0946(19) 0.1335(16) 0.040(6) Uiso 1 1 d . . .
C1G C 0.3508(2) 0.93617(17) 0.20607(17) 0.0514(7) Uani 1 1 d . B .
H1G1 H 0.2651 0.9567 0.2108 0.062 Uiso 1 1 calc R . .
H1G2 H 0.3624 0.9302 0.2740 0.062 Uiso 1 1 calc R . .
C2G C 0.4162(2) 0.82340(17) 0.18918(16) 0.0426(6) Uani 1 1 d D . .
H2G2 H 0.3579 0.7869 0.2057 0.121(14) Uiso 1 1 calc RD A 1
H2G1 H 0.4533 0.8369 0.1131 0.090(10) Uiso 1 1 calc RD A 1
C3G C 0.5075(3) 0.7461(2) 0.2530(2) 0.0292(6) Uiso 0.65 1 d P B 1
H3G1 H 0.5610 0.7855 0.2421 0.035 Uiso 0.65 1 calc PR B 1
H3G2 H 0.5548 0.6826 0.2261 0.035 Uiso 0.65 1 calc PR B 1
C4G C 0.4625(3) 0.6989(3) 0.3717(2) 0.0317(7) Uiso 0.65 1 d P B 1
H4G1 H 0.4201 0.7609 0.4009 0.038 Uiso 0.65 1 calc PR B 1
H4G2 H 0.4062 0.6619 0.3839 0.038 Uiso 0.65 1 calc PR B 1
C3G' C 0.4493(5) 0.7275(4) 0.2886(4) 0.0264(11) Uiso 0.35 1 d P B 2
H3G3 H 0.4701 0.6574 0.2753 0.032 Uiso 0.35 1 calc PR B 2
H3G4 H 0.3775 0.7326 0.3450 0.032 Uiso 0.35 1 calc PR B 2
C4G' C 0.5489(5) 0.7143(4) 0.3338(4) 0.0242(11) Uiso 0.35 1 d P B 2
H4G3 H 0.6232 0.7067 0.2805 0.029 Uiso 0.35 1 calc PR B 2
H4G4 H 0.5296 0.7814 0.3517 0.029 Uiso 0.35 1 calc PR B 2
N2 N 0.56348(17) 0.61539(14) 0.42845(14) 0.0327(4) Uani 1 1 d . . .
H2NA H 0.628(4) 0.643(3) 0.431(3) 0.142(15) Uiso 1 1 d . . .
H2NB H 0.507(3) 0.594(3) 0.507(3) 0.116(12) Uiso 1 1 d . . .

loop_
_atom_site_aniso_label
_atom_site_aniso_U_11
_atom_site_aniso_U_22
_atom_site_aniso_U_33
_atom_site_aniso_U_23
_atom_site_aniso_U_13
_atom_site_aniso_U_12
O1 0.0210(7) 0.0279(6) 0.0291(7) -0.0146(5) -0.0106(5) -0.0010(5)
C1 0.0172(8) 0.0206(8) 0.0226(8) -0.0067(7) -0.0049(7) -0.0065(7)
O2 0.0215(7) 0.0231(6) 0.0256(6) -0.0067(5) -0.0027(5) -0.0041(5)
C2 0.0193(9) 0.0200(8) 0.0194(8) -0.0070(6) -0.0020(7) -0.0072(7)
O3 0.0300(7) 0.0298(7) 0.0262(7) -0.0124(5) -0.0007(6) -0.0143(6)
C3 0.0232(9) 0.0228(8) 0.0221(9) -0.0099(7) -0.0031(7) -0.0076(7)
C4 0.0233(9) 0.0206(8) 0.0228(8) -0.0102(7) -0.0028(7) -0.0080(7)
C5 0.0232(9) 0.0235(8) 0.0228(9) -0.0120(7) -0.0012(7) -0.0078(7)
C6 0.0262(10) 0.0189(8) 0.0291(9) -0.0092(7) -0.0076(8) -0.0033(7)
C7 0.0260(10) 0.0253(9) 0.0324(10) -0.0158(8) -0.0058(8) -0.0024(8)
C8 0.0262(10) 0.0283(9) 0.0262(9) -0.0139(8) -0.0047(8) -0.0050(8)
C9 0.0157(9) 0.0195(8) 0.0304(9) -0.0093(7) -0.0014(7) -0.0037(7)
C10 0.0153(9) 0.0175(8) 0.0316(9) -0.0089(7) -0.0029(7) -0.0019(7)
C11 0.0212(9) 0.0187(8) 0.0283(9) -0.0096(7) -0.0027(7) -0.0051(7)
C12 0.0191(9) 0.0184(8) 0.0240(8) -0.0058(7) -0.0030(7) -0.0073(7)
C13 0.0191(9) 0.0219(8) 0.0289(9) -0.0053(7) -0.0063(7) -0.0040(7)
C14 0.0246(10) 0.0320(10) 0.0258(9) -0.0041(8) -0.0099(8) -0.0102(8)
C15 0.0261(10) 0.0289(9) 0.0223(9) -0.0078(7) -0.0055(7) -0.0125(8)
C16 0.0251(10) 0.0248(9) 0.0291(9) -0.0134(7) -0.0028(8) -0.0077(8)
C17 0.0297(11) 0.0330(10) 0.0313(10) -0.0148(8) 0.0056(8) -0.0143(9)
C18 0.0401(12) 0.0277(9) 0.0255(10) -0.0078(8) 0.0036(9) -0.0150(9)
C19 0.0329(11) 0.0216(8) 0.0251(9) -0.0066(7) -0.0044(8) -0.0077(8)
C20 0.0216(10) 0.0258(9) 0.0302(10) -0.0092(8) -0.0026(8) -0.0024(8)
C21 0.0226(10) 0.0255(9) 0.0328(10) -0.0036(8) 0.0017(8) -0.0052(8)
C22 0.0246(10) 0.0267(9) 0.0471(12) -0.0090(9) -0.0022(9) -0.0115(8)
C23 0.0232(10) 0.0235(9) 0.0365(10) -0.0108(8) -0.0039(8) -0.0075(8)
O1' 0.0258(7) 0.0264(6) 0.0247(7) -0.0139(5) 0.0023(5) -0.0100(6)
C1' 0.0220(9) 0.0170(7) 0.0208(8) -0.0069(6) -0.0051(7) -0.0015(7)
O2' 0.0199(7) 0.0292(7) 0.0302(7) -0.0099(6) 0.0013(5) -0.0075(5)
C2' 0.0206(9) 0.0182(8) 0.0225(8) -0.0067(7) -0.0060(7) -0.0039(7)
O3' 0.0290(7) 0.0249(6) 0.0241(6) -0.0119(5) -0.0058(5) -0.0069(5)
C3' 0.0214(9) 0.0232(8) 0.0268(9) -0.0105(7) -0.0059(7) -0.0059(7)
C4' 0.0250(10) 0.0204(8) 0.0253(9) -0.0128(7) -0.0037(7) -0.0066(7)
C5' 0.0237(10) 0.0235(8) 0.0294(9) -0.0144(7) -0.0025(8) -0.0063(7)
C6' 0.0246(10) 0.0272(9) 0.0297(10) -0.0129(8) 0.0030(8) -0.0120(8)
C7' 0.0229(10) 0.0359(10) 0.0287(10) -0.0181(8) 0.0008(8) -0.0134(8)
C8' 0.0224(9) 0.0317(9) 0.0256(9) -0.0143(8) -0.0042(7) -0.0073(8)
C9' 0.0153(8) 0.0228(8) 0.0263(9) -0.0108(7) -0.0030(7) -0.0032(7)
C10' 0.0171(9) 0.0243(8) 0.0230(9) -0.0085(7) -0.0035(7) -0.0050(7)
C11' 0.0267(10) 0.0217(8) 0.0261(9) -0.0070(7) -0.0059(8) -0.0080(7)
C12' 0.0233(9) 0.0174(8) 0.0223(8) -0.0057(7) -0.0075(7) -0.0040(7)
C13' 0.0208(9) 0.0203(8) 0.0228(9) -0.0047(7) -0.0048(7) -0.0045(7)
C14' 0.0226(9) 0.0235(8) 0.0189(8) -0.0081(7) -0.0032(7) -0.0028(7)
C15' 0.0272(10) 0.0211(8) 0.0230(9) -0.0088(7) -0.0076(8) -0.0046(7)
C16' 0.0236(10) 0.0237(9) 0.0314(10) -0.0121(8) -0.0024(8) -0.0072(8)
C17' 0.0276(10) 0.0226(9) 0.0360(10) -0.0104(8) -0.0081(9) -0.0040(8)
C18' 0.0385(12) 0.0217(9) 0.0332(10) -0.0066(8) -0.0084(9) -0.0080(8)
C19' 0.0313(11) 0.0244(9) 0.0334(10) -0.0098(8) 0.0015(9) -0.0109(8)
C20' 0.0191(9) 0.0302(9) 0.0267(9) -0.0105(8) -0.0052(7) -0.0044(8)
C21' 0.0235(10) 0.0285(9) 0.0300(10) -0.0028(8) -0.0090(8) -0.0072(8)
C22' 0.0345(11) 0.0216(9) 0.0376(11) -0.0059(8) -0.0151(9) -0.0055(8)
C23' 0.0279(10) 0.0237(9) 0.0314(10) -0.0117(8) -0.0106(8) -0.0042(8)
N1 0.0221(9) 0.0327(9) 0.0313(9) -0.0185(7) -0.0087(7) 0.0019(7)
C1G 0.0586(16) 0.0304(11) 0.0296(11) -0.0068(9) 0.0023(10) 0.0046(11)
C2G 0.0518(15) 0.0316(10) 0.0306(11) -0.0132(9) -0.0097(10) 0.0022(10)
N2 0.0349(10) 0.0312(9) 0.0320(9) -0.0145(7) -0.0044(8) -0.0087(8)

loop_
_atom_type_symbol
_atom_type_description
_atom_type_scat_dispersion_real
_atom_type_scat_dispersion_imag
_atom_type_scat_source
C C 0.0033 0.0016 'International Tables Vol C Tables 4.2.6.8 and 6.1.1.4'
H H 0.0000 0.0000 'International Tables Vol C Tables 4.2.6.8 and 6.1.1.4'
N N 0.0061 0.0033 'International Tables Vol C Tables 4.2.6.8 and 6.1.1.4'
O O 0.0106 0.0060 'International Tables Vol C Tables 4.2.6.8 and 6.1.1.4'

loop_
_geom_angle_atom_site_label_1
_geom_angle_atom_site_label_2
_geom_angle_atom_site_label_3
_geom_angle
_geom_angle_site_symmetry_1
_geom_angle_site_symmetry_3
_geom_angle_publ_flag
O1 C1 C2 120.38(15) . . ?
O1 C1 C12 121.18(15) . . ?
C2 C1 C12 118.42(15) . . ?
C5 O2 C6 116.62(13) . . ?
C15 C2 C1 120.10(15) . . ?
C15 C2 C3 120.61(16) . . ?
C1 C2 C3 119.09(14) . . ?
C9 O3 C8 117.88(14) . . ?
C2 C3 C4 112.91(14) . . ?
C16 C4 C5 117.79(16) . . ?
C16 C4 C3 122.03(15) . . ?
C5 C4 C3 120.18(16) . . ?
O2 C5 C19 123.64(16) . . ?
O2 C5 C4 115.43(15) . . ?
C19 C5 C4 120.93(17) . . ?
O2 C6 C7 108.38(14) . 2_675 ?
C6 C7 C8 115.13(15) 2_675 . ?
O3 C8 C7 108.22(14) . . ?
O3 C9 C20 123.62(17) . . ?
O3 C9 C10 114.96(15) . . ?
C20 C9 C10 121.41(17) . . ?
C23 C10 C9 117.52(17) . . ?
C23 C10 C11 122.12(17) . . ?
C9 C10 C11 120.36(16) . . ?
C12 C11 C10 112.22(14) . . ?
C13 C12 C1 119.63(16) . . ?
C13 C12 C11 121.16(15) . . ?
C1 C12 C11 118.89(14) . . ?
C14 C13 C12 121.70(16) . . ?
C13 C14 C15 118.83(16) . . ?
C2 C15 C14 121.30(17) . . ?
C17 C16 C4 121.71(17) . . ?
C18 C17 C16 119.34(18) . . ?
C17 C18 C19 120.63(17) . . ?
C18 C19 C5 119.57(17) . . ?
C21 C20 C9 119.22(19) . . ?
C22 C21 C20 120.68(18) . . ?
C21 C22 C23 119.43(19) . . ?
C10 C23 C22 121.67(19) . . ?
O1' C1' C12' 122.38(16) . . ?
O1' C1' C2' 116.58(16) . . ?
C12' C1' C2' 120.86(16) . . ?
C5' O2' C6' 117.00(14) . . ?
C15' C2' C1' 118.79(16) . . ?
C15' C2' C3' 121.51(16) . . ?
C1' C2' C3' 119.44(15) . . ?
C9' O3' C8' 116.56(13) . . ?
C2' C3' C4' 112.83(14) . . ?
C16' C4' C5' 117.74(16) . . ?
C16' C4' C3' 121.94(16) . . ?
C5' C4' C3' 120.33(15) . . ?
O2' C5' C19' 123.43(17) . . ?
O2' C5' C4' 115.42(15) . . ?
C19' C5' C4' 121.13(17) . . ?
O2' C6' C7' 107.91(14) . 2_666 ?
C6' C7' C8' 114.82(15) 2_666 . ?
O3' C8' C7' 108.40(14) . . ?
O3' C9' C20' 123.22(16) . . ?
O3' C9' C10' 116.18(15) . . ?
C20' C9' C10' 120.60(16) . . ?
C23' C10' C9' 117.64(16) . . ?
C23' C10' C11' 121.34(16) . . ?
C9' C10' C11' 121.00(15) . . ?
C12' C11' C10' 112.25(14) . . ?
C13' C12' C1' 118.24(16) . . ?
C13' C12' C11' 120.71(16) . . ?
C1' C12' C11' 120.68(15) . . ?
C14' C13' C12' 121.42(17) . . ?
C13' C14' C15' 119.58(16) . . ?
C14' C15' C2' 120.92(17) . . ?
C4' C16' C17' 121.37(18) . . ?
C18' C17' C16' 119.64(18) . . ?
C17' C18' C19' 120.50(18) . . ?
C18' C19' C5' 119.60(18) . . ?
C21' C20' C9' 120.28(17) . . ?
C22' C21' C20' 119.86(17) . . ?
C21' C22' C23' 119.68(18) . . ?
C22' C23' C10' 121.90(18) . . ?
N1 C1G C2G 110.94(18) . . ?
C3G C2G C3G' 32.1(2) . . ?
C3G C2G C1G 114.9(2) . . ?
C3G' C2G C1G 113.4(3) . . ?
C2G C3G C4G 115.4(3) . . ?
N2 C4G C3G 110.7(2) . . ?
C2G C3G' C4G' 119.9(4) . . ?
N2 C4G' C3G' 108.8(4) . . ?
C4G' N2 C4G 44.5(2) . . ?

loop_
_geom_bond_atom_site_label_1
_geom_bond_atom_site_label_2
_geom_bond_distance
_geom_bond_site_symmetry_2
_geom_bond_publ_flag
O1 C1 1.3213(19) . ?
C1 C2 1.408(2) . ?
C1 C12 1.419(2) . ?
O2 C5 1.370(2) . ?
O2 C6 1.432(2) . ?
C2 C15 1.384(2) . ?
C2 C3 1.510(2) . ?
O3 C9 1.375(2) . ?
O3 C8 1.427(2) . ?
C3 C4 1.519(2) . ?
C4 C16 1.390(2) . ?
C4 C5 1.402(2) . ?
C5 C19 1.391(2) . ?
C6 C7 1.502(3) 2_675 ?
C7 C6 1.502(3) 2_675 ?
C7 C8 1.507(3) . ?
C9 C20 1.387(3) . ?
C9 C10 1.398(2) . ?
C10 C23 1.384(3) . ?
C10 C11 1.523(2) . ?
C11 C12 1.501(2) . ?
C12 C13 1.383(2) . ?
C13 C14 1.380(3) . ?
C14 C15 1.389(3) . ?
C16 C17 1.388(3) . ?
C17 C18 1.381(3) . ?
C18 C19 1.384(3) . ?
C20 C21 1.382(3) . ?
C21 C22 1.373(3) . ?
C22 C23 1.389(3) . ?
O1' C1' 1.358(2) . ?
C1' C12' 1.398(3) . ?
C1' C2' 1.401(2) . ?
O2' C5' 1.375(2) . ?
O2' C6' 1.429(2) . ?
C2' C15' 1.392(2) . ?
C2' C3' 1.507(2) . ?
O3' C9' 1.376(2) . ?
O3' C8' 1.431(2) . ?
C3' C4' 1.524(2) . ?
C4' C16' 1.388(2) . ?
C4' C5' 1.395(3) . ?
C5' C19' 1.389(2) . ?
C6' C7' 1.501(3) 2_666 ?
C7' C6' 1.501(3) 2_666 ?
C7' C8' 1.507(3) . ?
C9' C20' 1.391(2) . ?
C9' C10' 1.394(2) . ?
C10' C23' 1.388(2) . ?
C10' C11' 1.525(2) . ?
C11' C12' 1.510(2) . ?
C12' C13' 1.394(2) . ?
C13' C14' 1.381(2) . ?
C14' C15' 1.381(3) . ?
C16' C17' 1.391(2) . ?
C17' C18' 1.371(3) . ?
C18' C19' 1.380(3) . ?
C20' C21' 1.382(3) . ?
C21' C22' 1.373(3) . ?
C22' C23' 1.385(2) . ?
N1 C1G 1.483(3) . ?
C1G C2G 1.523(3) . ?
C2G C3G 1.461(3) . ?
C2G C3G' 1.500(5) . ?
C3G C4G 1.521(4) . ?
C4G N2 1.507(3) . ?
C3G' C4G' 1.524(7) . ?
C4G' N2 1.448(5) . ?

loop_
_geom_torsion_atom_site_label_1
_geom_torsion_atom_site_label_2
_geom_torsion_atom_site_label_3
_geom_torsion_atom_site_label_4
_geom_torsion
_geom_torsion_site_symmetry_1
_geom_torsion_site_symmetry_2
_geom_torsion_site_symmetry_3
_geom_torsion_site_symmetry_4
_geom_torsion_publ_flag
O1 C1 C2 C15 -179.37(16) . . . . ?
C12 C1 C2 C15 -0.9(2) . . . . ?
O1 C1 C2 C3 -4.5(2) . . . . ?
C12 C1 C2 C3 173.97(15) . . . . ?
C15 C2 C3 C4 103.78(19) . . . . ?
C1 C2 C3 C4 -71.1(2) . . . . ?
C2 C3 C4 C16 -21.6(2) . . . . ?
C2 C3 C4 C5 159.51(16) . . . . ?
C6 O2 C5 C19 0.5(2) . . . . ?
C6 O2 C5 C4 179.67(15) . . . . ?
C16 C4 C5 O2 -177.65(15) . . . . ?
C3 C4 C5 O2 1.3(2) . . . . ?
C16 C4 C5 C19 1.6(3) . . . . ?
C3 C4 C5 C19 -179.47(16) . . . . ?
C5 O2 C6 C7 -168.90(15) . . . 2_675 ?
C9 O3 C8 C7 168.80(14) . . . . ?
C6 C7 C8 O3 47.4(2) 2_675 . . . ?
C8 O3 C9 C20 -2.1(2) . . . . ?
C8 O3 C9 C10 177.15(14) . . . . ?
O3 C9 C10 C23 178.48(15) . . . . ?
C20 C9 C10 C23 -2.2(2) . . . . ?
O3 C9 C10 C11 -0.7(2) . . . . ?
C20 C9 C10 C11 178.55(15) . . . . ?
C23 C10 C11 C12 15.3(2) . . . . ?
C9 C10 C11 C12 -165.55(15) . . . . ?
O1 C1 C12 C13 179.93(16) . . . . ?
C2 C1 C12 C13 1.5(2) . . . . ?
O1 C1 C12 C11 6.3(2) . . . . ?
C2 C1 C12 C11 -172.17(15) . . . . ?
C10 C11 C12 C13 -95.26(19) . . . . ?
C10 C11 C12 C1 78.3(2) . . . . ?
C1 C12 C13 C14 -1.4(3) . . . . ?
C11 C12 C13 C14 172.15(17) . . . . ?
C12 C13 C14 C15 0.6(3) . . . . ?
C1 C2 C15 C14 0.2(3) . . . . ?
C3 C2 C15 C14 -174.63(16) . . . . ?
C13 C14 C15 C2 0.0(3) . . . . ?
C5 C4 C16 C17 -0.1(3) . . . . ?
C3 C4 C16 C17 -179.05(17) . . . . ?
C4 C16 C17 C18 -0.9(3) . . . . ?
C16 C17 C18 C19 0.5(3) . . . . ?
C17 C18 C19 C5 0.9(3) . . . . ?
O2 C5 C19 C18 177.18(17) . . . . ?
C4 C5 C19 C18 -2.0(3) . . . . ?
O3 C9 C20 C21 -177.80(16) . . . . ?
C10 C9 C20 C21 3.0(3) . . . . ?
C9 C20 C21 C22 -1.4(3) . . . . ?
C20 C21 C22 C23 -0.9(3) . . . . ?
C9 C10 C23 C22 -0.1(3) . . . . ?
C11 C10 C23 C22 179.11(16) . . . . ?
C21 C22 C23 C10 1.7(3) . . . . ?
O1' C1' C2' C15' -179.27(14) . . . . ?
C12' C1' C2' C15' -4.1(2) . . . . ?
O1' C1' C2' C3' -5.0(2) . . . . ?
C12' C1' C2' C3' 170.14(15) . . . . ?
C15' C2' C3' C4' 98.44(18) . . . . ?
C1' C2' C3' C4' -75.64(19) . . . . ?
C2' C3' C4' C16' -20.1(2) . . . . ?
C2' C3' C4' C5' 160.03(16) . . . . ?
C6' O2' C5' C19' 9.2(2) . . . . ?
C6' O2' C5' C4' -171.91(15) . . . . ?
C16' C4' C5' O2' -177.04(15) . . . . ?
C3' C4' C5' O2' 2.9(2) . . . . ?
C16' C4' C5' C19' 1.9(3) . . . . ?
C3' C4' C5' C19' -178.18(17) . . . . ?
C5' O2' C6' C7' -176.72(14) . . . 2_666 ?
C9' O3' C8' C7' 179.03(14) . . . . ?
C6' C7' C8' O3' 62.0(2) 2_666 . . . ?
C8' O3' C9' C20' 0.2(2) . . . . ?
C8' O3' C9' C10' -179.80(15) . . . . ?
O3' C9' C10' C23' 178.06(16) . . . . ?
C20' C9' C10' C23' -2.0(3) . . . . ?
O3' C9' C10' C11' -3.3(2) . . . . ?
C20' C9' C10' C11' 176.70(16) . . . . ?
C23' C10' C11' C12' 19.1(2) . . . . ?
C9' C10' C11' C12' -159.55(16) . . . . ?
O1' C1' C12' C13' 179.72(14) . . . . ?
C2' C1' C12' C13' 4.8(2) . . . . ?
O1' C1' C12' C11' 6.7(2) . . . . ?
C2' C1' C12' C11' -168.19(14) . . . . ?
C10' C11' C12' C13' -113.23(17) . . . . ?
C10' C11' C12' C1' 59.6(2) . . . . ?
C1' C12' C13' C14' -2.1(2) . . . . ?
C11' C12' C13' C14' 170.96(15) . . . . ?
C12' C13' C14' C15' -1.4(2) . . . . ?
C13' C14' C15' C2' 2.2(2) . . . . ?
C1' C2' C15' C14' 0.5(2) . . . . ?
C3' C2' C15' C14' -173.59(15) . . . . ?
C5' C4' C16' C17' -0.9(3) . . . . ?
C3' C4' C16' C17' 179.15(17) . . . . ?
C4' C16' C17' C18' -0.2(3) . . . . ?
C16' C17' C18' C19' 0.5(3) . . . . ?
C17' C18' C19' C5' 0.5(3) . . . . ?
O2' C5' C19' C18' 177.17(17) . . . . ?
C4' C5' C19' C18' -1.7(3) . . . . ?
O3' C9' C20' C21' -178.56(17) . . . . ?
C10' C9' C20' C21' 1.5(3) . . . . ?
C9' C20' C21' C22' 0.1(3) . . . . ?
C20' C21' C22' C23' -1.0(3) . . . . ?
C21' C22' C23' C10' 0.5(3) . . . . ?
C9' C10' C23' C22' 1.0(3) . . . . ?
C11' C10' C23' C22' -177.66(17) . . . . ?
N1 C1G C2G C3G 102.5(3) . . . . ?
N1 C1G C2G C3G' 137.8(3) . . . . ?
C3G' C2G C3G C4G -25.3(4) . . . . ?
C1G C2G C3G C4G 69.4(3) . . . . ?
C2G C3G C4G N2 176.7(2) . . . . ?
C3G C2G C3G' C4G' 27.2(4) . . . . ?
C1G C2G C3G' C4G' -73.0(5) . . . . ?
C2G C3G' C4G' N2 -179.4(4) . . . . ?
C3G' C4G' N2 C4G -28.1(3) . . . . ?
C3G C4G N2 C4G' 29.6(3) . . . . ?
